data_7042800
loop_
_publ_author_name
'Hitzel, Sandra'
'F\"arber, Christian'
'Bruhn, Clemens'
'Siemeling, Ulrich'

_publ_section_title
;
 Phosphido complexes derived from 1,1&#x2019;-ferrocenediyl-bridged
 secondary diphosphines
;
_journal_name_full 'Dalton Trans.'
_journal_paper_doi 10.1039/C7DT00941K
_journal_year 2017
_chemical_formula_moiety 'C38 H50 F12 Fe N6 P2 Zr2'
_chemical_formula_sum 'C38 H50 F12 Fe N6 P2 Zr2'
_chemical_formula_weight 1119.07
_space_group_crystal_system monoclinic
_space_group_IT_number 15
_space_group_name_Hall '-C 2yc'
_space_group_name_H-M_alt 'C 1 2/c 1'
_symmetry_space_group_name_Hall '-C 2yc'
_symmetry_space_group_name_H-M 'C 1 2/c 1'
_atom_sites_solution_hydrogens geom
_audit_creation_method SHELXL-2014/7
_audit_update_record
;
2017-03-06 deposited with the CCDC.
2017-04-25 downloaded from the CCDC.
;
_cell_angle_alpha 90
_cell_angle_beta 108.288(6)
_cell_angle_gamma 90
_cell_formula_units_Z 8
_cell_length_a 41.181(3)
_cell_length_b 12.8318(13)
_cell_length_c 18.5900(15)
_cell_measurement_reflns_used 18261
_cell_measurement_temperature 100(2)
_cell_measurement_theta_max 28.31
_cell_measurement_theta_min 2.08
_cell_volume 9327.3(14)
_computing_structure_refinement 'SHELXL-2014/7 (Sheldrick, 2014)'
_diffrn_ambient_temperature 100(2)
_diffrn_detector Pilatus200K
_diffrn_detector_area_resol_mean 5.81
_diffrn_detector_type STOE
_diffrn_measured_fraction_theta_full 0.978
_diffrn_measured_fraction_theta_max 0.978
_diffrn_measurement_details ' 355 frames, detector distance = 80 mm'
_diffrn_measurement_device_type 'STOE StadiVari'
_diffrn_measurement_method 'rotation method'
_diffrn_radiation_collimation '1.2 0.6 mm diameter'
_diffrn_radiation_monochromator 'Graded multilayer mirror'
_diffrn_radiation_polarisn_norm 0
_diffrn_radiation_type 'Mo K\a'
_diffrn_radiation_wavelength 0.71073
_diffrn_reflns_av_R_equivalents 0.0967
_diffrn_reflns_av_unetI/netI 0.1011
_diffrn_reflns_Laue_measured_fraction_full 0.978
_diffrn_reflns_Laue_measured_fraction_max 0.978
_diffrn_reflns_limit_h_max 49
_diffrn_reflns_limit_h_min -31
_diffrn_reflns_limit_k_max 14
_diffrn_reflns_limit_k_min -15
_diffrn_reflns_limit_l_max 22
_diffrn_reflns_limit_l_min -22
_diffrn_reflns_number 18502
_diffrn_reflns_point_group_measured_fraction_full 0.978
_diffrn_reflns_point_group_measured_fraction_max 0.978
_diffrn_reflns_theta_full 25.242
_diffrn_reflns_theta_max 25.499
_diffrn_reflns_theta_min 2.214
_diffrn_source 'Mo Genix'
_diffrn_source_current 1.000
_diffrn_source_power 0.050
_diffrn_source_voltage 50
_exptl_absorpt_coefficient_mu 0.897
_exptl_absorpt_correction_T_max 0.9690
_exptl_absorpt_correction_T_min 0.7684
_exptl_absorpt_correction_type integration
_exptl_absorpt_process_details 'X-red ver. 1.58 (Stoe & Cie. 2012)'
_exptl_crystal_colour yellow
_exptl_crystal_density_diffrn 1.594
_exptl_crystal_description plate
_exptl_crystal_F_000 4512
_exptl_crystal_size_max 0.290
_exptl_crystal_size_mid 0.270
_exptl_crystal_size_min 0.034
_refine_diff_density_max 1.256
_refine_diff_density_min -1.717
_refine_diff_density_rms 0.183
_refine_ls_extinction_method none
_refine_ls_goodness_of_fit_ref 0.997
_refine_ls_hydrogen_treatment constr
_refine_ls_matrix_type full
_refine_ls_number_parameters 588
_refine_ls_number_reflns 8501
_refine_ls_number_restraints 0
_refine_ls_restrained_S_all 0.997
_refine_ls_R_factor_all 0.1300
_refine_ls_R_factor_gt 0.0899
_refine_ls_shift/su_max 0.001
_refine_ls_shift/su_mean 0.000
_refine_ls_structure_factor_coef Fsqd
_refine_ls_weighting_details 'w=1/[\s^2^(Fo^2^)+(0.1701P)^2^] where P=(Fo^2^+2Fc^2^)/3'
_refine_ls_weighting_scheme calc
_refine_ls_wR_factor_gt 0.2209
_refine_ls_wR_factor_ref 0.2589
_reflns_Friedel_coverage 0.000
_reflns_number_gt 5457
_reflns_number_total 8501
_reflns_threshold_expression 'I > 2\s(I)'
_cod_data_source_file c7dt00941k2.cif
_cod_data_source_block sv0026
_cod_original_cell_volume 9327.4(15)
_cod_database_code 7042800
_shelx_shelxl_version_number 2014/7
_shelx_space_group_comment
;
The symmetry employed for this shelxl refinement is uniquely defined
by the following loop, which should always be used as a source of
symmetry information in preference to the above space-group names.
They are only intended as comments.
;
_shelx_estimated_absorpt_t_min 0.781
_shelx_estimated_absorpt_t_max 0.970

loop_
_space_group_symop_operation_xyz
'x, y, z'
'-x, y, -z+1/2'
'x+1/2, y+1/2, z'
'-x+1/2, y+1/2, -z+1/2'
'-x, -y, -z'
'x, -y, z-1/2'
'-x+1/2, -y+1/2, -z'
'x+1/2, -y+1/2, z-1/2'

loop_
_atom_site_label
_atom_site_type_symbol
_atom_site_fract_x
_atom_site_fract_y
_atom_site_fract_z
_atom_site_U_iso_or_equiv
_atom_site_adp_type
_atom_site_occupancy
_atom_site_site_symmetry_order
_atom_site_calc_flag
_atom_site_refinement_flags_posn
_atom_site_refinement_flags_adp
_atom_site_refinement_flags_occupancy
_atom_site_disorder_assembly
_atom_site_disorder_group
C1 C 0.1075(2) 0.4712(7) 0.1856(5) 0.0351(18) Uani 1 1 d . . . . .
C2 C 0.0762(2) 0.5202(7) 0.1830(5) 0.0371(19) Uani 1 1 d . . . . .
H2A H 0.0676 0.5259 0.2246 0.045 Uiso 1 1 calc R U . . .
C3 C 0.0596(2) 0.5595(8) 0.1088(5) 0.045(2) Uani 1 1 d . . . . .
H3A H 0.0380 0.5930 0.0917 0.054 Uiso 1 1 calc R U . . .
C4 C 0.0818(2) 0.5386(7) 0.0658(5) 0.041(2) Uani 1 1 d . . . . .
H4A H 0.0778 0.5587 0.0146 0.049 Uiso 1 1 calc R U . . .
C5 C 0.1107(2) 0.4833(6) 0.1105(5) 0.0340(18) Uani 1 1 d . . . . .
H5A H 0.1290 0.4584 0.0943 0.041 Uiso 1 1 calc R U . . .
C6 C 0.0680(2) 0.2501(7) 0.1408(5) 0.0357(19) Uani 1 1 d . . . . .
C7 C 0.0358(2) 0.2993(7) 0.1353(5) 0.0365(19) Uani 1 1 d . . . . .
H7A H 0.0266 0.3075 0.1759 0.044 Uiso 1 1 calc R U . . .
C8 C 0.0199(2) 0.3337(8) 0.0595(5) 0.043(2) Uani 1 1 d . . . . .
H8A H -0.0014 0.3687 0.0405 0.052 Uiso 1 1 calc R U . . .
C9 C 0.0425(3) 0.3051(8) 0.0174(5) 0.045(2) Uani 1 1 d . . . . .
H9A H 0.0385 0.3175 -0.0350 0.054 Uiso 1 1 calc R U . . .
C10 C 0.0718(3) 0.2553(7) 0.0672(5) 0.043(2) Uani 1 1 d . . . . .
H10A H 0.0907 0.2297 0.0537 0.052 Uiso 1 1 calc R U . . .
C11 C 0.1681(2) 0.5079(7) 0.3058(5) 0.0348(18) Uani 1 1 d . . . . .
C12 C 0.1944(2) 0.4875(7) 0.3737(5) 0.0350(18) Uani 1 1 d . . . . .
H12A H 0.1953 0.4222 0.3984 0.042 Uiso 1 1 calc R U . . .
C13 C 0.2188(2) 0.5616(8) 0.4043(5) 0.039(2) Uani 1 1 d . . . . .
C14 C 0.2186(2) 0.6590(8) 0.3710(5) 0.043(2) Uani 1 1 d . . . . .
H14A H 0.2357 0.7096 0.3928 0.052 Uiso 1 1 calc R U . . .
C15 C 0.1923(2) 0.6785(7) 0.3043(6) 0.043(2) Uani 1 1 d . . . . .
C16 C 0.1672(2) 0.6035(7) 0.2723(5) 0.0341(18) Uani 1 1 d . . . . .
H16A H 0.1495 0.6189 0.2268 0.041 Uiso 1 1 calc R U . . .
C17 C 0.2472(2) 0.5344(8) 0.4758(6) 0.047(2) Uani 1 1 d . . . . .
C18 C 0.1900(3) 0.7826(8) 0.2660(7) 0.054(3) Uani 1 1 d . . . . .
C19 C 0.0848(2) 0.0663(7) 0.2316(5) 0.0342(18) Uani 1 1 d . . . . .
C20 C 0.1035(2) 0.0074(7) 0.2937(5) 0.041(2) Uani 1 1 d . . . . .
H20A H 0.1232 0.0376 0.3289 0.049 Uiso 1 1 calc R U . . .
C21 C 0.0945(2) -0.0927(8) 0.3061(5) 0.041(2) Uani 1 1 d . . . . .
C22 C 0.0662(3) -0.1381(7) 0.2547(6) 0.047(2) Uani 1 1 d . . . . .
H22A H 0.0597 -0.2071 0.2628 0.056 Uiso 1 1 calc R U . . .
C23 C 0.0471(2) -0.0823(7) 0.1913(6) 0.042(2) Uani 1 1 d . . . . .
C24 C 0.0566(2) 0.0187(8) 0.1806(5) 0.041(2) Uani 1 1 d . . . . .
H24A H 0.0435 0.0564 0.1372 0.049 Uiso 1 1 calc R U . . .
C25 C 0.1143(3) -0.1532(8) 0.3746(6) 0.050(2) Uani 1 1 d . . . . .
C26 C 0.0170(3) -0.1305(8) 0.1350(6) 0.050(2) Uani 1 1 d . . . . .
C27 C 0.0931(2) 0.5477(7) 0.3795(5) 0.041(2) Uani 1 1 d . . . . .
H27A H 0.0935 0.5722 0.4296 0.049 Uiso 1 1 calc R U . . .
H27B H 0.0809 0.5982 0.3410 0.049 Uiso 1 1 calc R U . . .
H27C H 0.1166 0.5401 0.3782 0.049 Uiso 1 1 calc R U . . .
C28 C 0.0393(2) 0.4601(8) 0.3520(6) 0.045(2) Uani 1 1 d . . . . .
H28A H 0.0295 0.5062 0.3086 0.054 Uiso 1 1 calc R U . . .
H28B H 0.0359 0.4909 0.3974 0.054 Uiso 1 1 calc R U . . .
H28C H 0.0279 0.3921 0.3421 0.054 Uiso 1 1 calc R U . . .
C29 C 0.1586(3) 0.3711(8) 0.5151(5) 0.048(2) Uani 1 1 d . . . . .
H29A H 0.1824 0.3887 0.5201 0.057 Uiso 1 1 calc R U . . .
H29B H 0.1578 0.3349 0.5608 0.057 Uiso 1 1 calc R U . . .
H29C H 0.1450 0.4351 0.5083 0.057 Uiso 1 1 calc R U . . .
C30 C 0.1640(3) 0.2097(8) 0.4581(6) 0.056(3) Uani 1 1 d . . . . .
H30A H 0.1642 0.1755 0.5054 0.067 Uiso 1 1 calc R U . . .
H30B H 0.1875 0.2260 0.4600 0.067 Uiso 1 1 calc R U . . .
H30C H 0.1536 0.1631 0.4153 0.067 Uiso 1 1 calc R U . . .
C31 C 0.0773(3) 0.1553(11) 0.4551(6) 0.064(3) Uani 1 1 d . . . . .
H31A H 0.0778 0.0793 0.4503 0.077 Uiso 1 1 calc R U . . .
H31B H 0.0591 0.1749 0.4761 0.077 Uiso 1 1 calc R U . . .
H31C H 0.0993 0.1796 0.4889 0.077 Uiso 1 1 calc R U . . .
C32 C 0.0387(2) 0.1596(8) 0.3292(5) 0.044(2) Uani 1 1 d . . . . .
H32A H 0.0197 0.1782 0.3477 0.053 Uiso 1 1 calc R U . . .
H32B H 0.0406 0.0836 0.3277 0.053 Uiso 1 1 calc R U . . .
H32C H 0.0346 0.1880 0.2782 0.053 Uiso 1 1 calc R U . . .
C33 C 0.2032(2) 0.4202(8) 0.1663(6) 0.046(2) Uani 1 1 d . . . . .
H33A H 0.1915 0.4816 0.1388 0.056 Uiso 1 1 calc R U . . .
H33B H 0.2256 0.4129 0.1590 0.056 Uiso 1 1 calc R U . . .
H33C H 0.2061 0.4284 0.2204 0.056 Uiso 1 1 calc R U . . .
C34 C 0.1783(3) 0.3095(8) 0.0577(5) 0.043(2) Uani 1 1 d . . . . .
H34A H 0.2008 0.3040 0.0505 0.052 Uiso 1 1 calc R U . . .
H34B H 0.1657 0.3680 0.0279 0.052 Uiso 1 1 calc R U . . .
H34C H 0.1655 0.2448 0.0409 0.052 Uiso 1 1 calc R U . . .
C35 C 0.2327(3) 0.2460(9) 0.3469(6) 0.056(3) Uani 1 1 d . . . . .
H35A H 0.2524 0.2061 0.3430 0.067 Uiso 1 1 calc R U . . .
H35B H 0.2336 0.2504 0.4002 0.067 Uiso 1 1 calc R U . . .
H35C H 0.2333 0.3164 0.3269 0.067 Uiso 1 1 calc R U . . .
C36 C 0.2020(3) 0.0852(7) 0.3269(6) 0.049(2) Uani 1 1 d . . . . .
H36A H 0.2025 0.0815 0.3799 0.058 Uiso 1 1 calc R U . . .
H36B H 0.2224 0.0509 0.3216 0.058 Uiso 1 1 calc R U . . .
H36C H 0.1815 0.0502 0.2946 0.058 Uiso 1 1 calc R U . . .
C37 C 0.1854(3) 0.0642(8) 0.1354(6) 0.049(2) Uani 1 1 d . . . . .
H37A H 0.1847 0.0635 0.0821 0.059 Uiso 1 1 calc R U . . .
H37B H 0.1895 -0.0066 0.1560 0.059 Uiso 1 1 calc R U . . .
H37C H 0.2039 0.1101 0.1643 0.059 Uiso 1 1 calc R U . . .
C38 C 0.1262(3) 0.0303(7) 0.1016(6) 0.046(2) Uani 1 1 d . . . . .
H38A H 0.1292 -0.0354 0.1298 0.055 Uiso 1 1 calc R U . . .
H38B H 0.1275 0.0171 0.0506 0.055 Uiso 1 1 calc R U . . .
H38C H 0.1039 0.0605 0.0979 0.055 Uiso 1 1 calc R U . . .
N1 N 0.07571(19) 0.4470(6) 0.3640(4) 0.0376(16) Uani 1 1 d . . . . .
N2 N 0.14472(19) 0.3031(6) 0.4491(4) 0.0372(16) Uani 1 1 d . . . . .
N3 N 0.07066(19) 0.2031(6) 0.3802(4) 0.0381(16) Uani 1 1 d . . . . .
N4 N 0.18253(18) 0.3267(6) 0.1375(4) 0.0388(17) Uani 1 1 d . . . . .
N5 N 0.20164(19) 0.1950(6) 0.3040(4) 0.0406(17) Uani 1 1 d . . . . .
N6 N 0.1530(2) 0.1022(6) 0.1407(4) 0.0404(17) Uani 1 1 d . . . . .
F1 F 0.23500(15) 0.4988(6) 0.5297(3) 0.0665(19) Uani 1 1 d . . . . .
F2 F 0.26794(14) 0.4611(5) 0.4652(3) 0.0524(14) Uani 1 1 d . . . . .
F3 F 0.26727(17) 0.6158(6) 0.5057(4) 0.0736(19) Uani 1 1 d . . . . .
F4 F 0.2201(3) 0.8275(10) 0.2789(8) 0.089(5) Uani 0.728(18) 1 d . . P A 1
F5 F 0.1672(5) 0.8415(10) 0.2710(13) 0.150(11) Uani 0.728(18) 1 d . . P A 1
F6 F 0.1818(4) 0.7719(9) 0.1874(7) 0.106(6) Uani 0.728(18) 1 d . . P A 1
F13 F 0.1972(7) 0.857(2) 0.3253(13) 0.059(8) Uiso 0.272(18) 1 d . . P A 4
F14 F 0.1615(6) 0.801(2) 0.2226(13) 0.046(7) Uiso 0.272(18) 1 d . . P A 4
F15 F 0.2109(8) 0.795(2) 0.2335(17) 0.062(8) Uiso 0.272(18) 1 d . . P A 4
F7 F 0.14078(18) -0.1004(5) 0.4186(4) 0.0704(19) Uani 1 1 d . . . . .
F8 F 0.12667(17) -0.2428(5) 0.3562(4) 0.0608(16) Uani 1 1 d . . . . .
F9 F 0.09485(18) -0.1802(5) 0.4169(4) 0.0700(19) Uani 1 1 d . . . . .
F10 F 0.0230(3) -0.1636(15) 0.0752(6) 0.128(8) Uani 0.84(2) 1 d . . P B 2
F11 F 0.0058(4) -0.2155(12) 0.1607(7) 0.136(8) Uani 0.84(2) 1 d . . P B 2
F12 F -0.0091(3) -0.0729(11) 0.1128(12) 0.159(10) Uani 0.84(2) 1 d . . P B 2
F16 F 0.0084(10) -0.080(3) 0.070(2) 0.047(12) Uiso 0.16(2) 1 d . . P B 5
F17 F 0.0191(11) -0.224(4) 0.119(3) 0.062(15) Uiso 0.16(2) 1 d . . P B 5
F18 F -0.0086(10) -0.128(4) 0.156(2) 0.046(12) Uiso 0.16(2) 1 d . . P B 5
P1 P 0.13714(6) 0.40403(17) 0.26457(12) 0.0316(5) Uani 1 1 d . . . . .
P2 P 0.09896(6) 0.19916(17) 0.22614(12) 0.0336(5) Uani 1 1 d . . . . .
Fe1 Fe 0.06742(3) 0.40164(10) 0.10657(7) 0.0343(3) Uani 1 1 d . . . . .
Zr1 Zr 0.10252(2) 0.31397(6) 0.35809(4) 0.0326(2) Uani 1 1 d . . . . .
Zr2 Zr 0.16409(2) 0.23347(6) 0.20592(5) 0.0341(2) Uani 1 1 d . . . . .

loop_
_atom_site_aniso_label
_atom_site_aniso_U_11
_atom_site_aniso_U_22
_atom_site_aniso_U_33
_atom_site_aniso_U_23
_atom_site_aniso_U_13
_atom_site_aniso_U_12
C1 0.046(5) 0.024(4) 0.037(4) 0.006(4) 0.015(4) -0.002(4)
C2 0.052(5) 0.024(4) 0.034(4) -0.006(4) 0.012(4) 0.009(4)
C3 0.046(5) 0.040(5) 0.049(5) 0.006(4) 0.014(4) 0.004(4)
C4 0.055(5) 0.024(4) 0.037(5) 0.006(4) 0.008(4) 0.005(4)
C5 0.042(5) 0.023(4) 0.036(4) -0.002(3) 0.012(4) -0.004(3)
C6 0.038(4) 0.033(5) 0.034(4) -0.008(4) 0.008(4) -0.009(4)
C7 0.037(4) 0.034(5) 0.035(4) 0.005(4) 0.007(4) -0.006(4)
C8 0.047(5) 0.046(6) 0.033(4) -0.005(4) 0.007(4) -0.006(4)
C9 0.065(6) 0.041(5) 0.029(4) -0.005(4) 0.015(4) -0.015(5)
C10 0.058(6) 0.036(5) 0.040(5) -0.005(4) 0.022(4) -0.006(4)
C11 0.041(5) 0.026(4) 0.041(5) -0.003(4) 0.017(4) 0.002(3)
C12 0.041(4) 0.031(4) 0.037(4) -0.005(4) 0.018(4) -0.002(4)
C13 0.041(5) 0.040(5) 0.040(5) -0.007(4) 0.015(4) 0.005(4)
C14 0.045(5) 0.036(5) 0.055(6) -0.010(4) 0.025(4) -0.006(4)
C15 0.042(5) 0.032(5) 0.054(6) -0.003(4) 0.016(4) -0.002(4)
C16 0.036(4) 0.027(4) 0.039(4) 0.005(4) 0.010(4) 0.002(3)
C17 0.031(4) 0.048(6) 0.059(6) -0.004(5) 0.011(4) 0.005(4)
C18 0.060(6) 0.037(5) 0.062(7) 0.001(5) 0.014(5) -0.008(5)
C19 0.041(4) 0.031(4) 0.036(4) -0.003(4) 0.020(4) -0.005(4)
C20 0.055(5) 0.034(5) 0.037(5) -0.006(4) 0.019(4) -0.006(4)
C21 0.049(5) 0.039(5) 0.040(5) -0.006(4) 0.020(4) -0.004(4)
C22 0.063(6) 0.029(5) 0.060(6) -0.006(4) 0.037(5) -0.007(4)
C23 0.047(5) 0.031(5) 0.058(6) -0.010(4) 0.030(5) -0.005(4)
C24 0.051(5) 0.037(5) 0.040(5) -0.001(4) 0.023(4) 0.002(4)
C25 0.068(6) 0.032(5) 0.055(6) 0.003(5) 0.027(5) -0.004(5)
C26 0.058(6) 0.042(6) 0.056(6) -0.011(5) 0.026(5) -0.012(5)
C27 0.058(5) 0.028(4) 0.036(5) -0.002(4) 0.015(4) 0.003(4)
C28 0.042(5) 0.043(5) 0.052(6) -0.013(5) 0.018(4) 0.001(4)
C29 0.055(6) 0.038(5) 0.047(5) -0.007(4) 0.012(4) 0.003(4)
C30 0.068(7) 0.037(5) 0.057(6) -0.002(5) 0.011(5) 0.014(5)
C31 0.056(6) 0.078(8) 0.050(6) 0.027(6) 0.006(5) -0.026(6)
C32 0.045(5) 0.045(5) 0.049(5) 0.003(5) 0.024(4) -0.001(4)
C33 0.050(5) 0.038(5) 0.057(6) 0.006(5) 0.026(5) -0.006(4)
C34 0.055(6) 0.039(5) 0.037(5) -0.002(4) 0.017(4) 0.003(4)
C35 0.054(6) 0.057(7) 0.050(6) -0.010(5) 0.008(5) -0.003(5)
C36 0.062(6) 0.032(5) 0.053(6) 0.014(4) 0.020(5) 0.011(4)
C37 0.059(6) 0.037(5) 0.062(6) -0.016(5) 0.034(5) -0.007(5)
C38 0.068(6) 0.025(4) 0.052(6) -0.001(4) 0.029(5) -0.004(4)
N1 0.047(4) 0.028(4) 0.040(4) -0.003(3) 0.017(3) -0.003(3)
N2 0.045(4) 0.033(4) 0.034(4) -0.001(3) 0.013(3) 0.007(3)
N3 0.049(4) 0.027(4) 0.041(4) 0.004(3) 0.020(3) -0.002(3)
N4 0.042(4) 0.035(4) 0.044(4) -0.002(3) 0.020(3) -0.001(3)
N5 0.043(4) 0.035(4) 0.043(4) 0.007(3) 0.013(3) 0.007(3)
N6 0.052(4) 0.026(4) 0.050(4) -0.009(3) 0.026(4) -0.001(3)
F1 0.051(3) 0.099(6) 0.050(3) 0.014(4) 0.016(3) 0.005(4)
F2 0.048(3) 0.057(4) 0.052(3) -0.001(3) 0.015(3) 0.010(3)
F3 0.072(4) 0.057(4) 0.069(4) -0.014(4) -0.011(3) -0.011(3)
F4 0.067(7) 0.072(8) 0.108(10) 0.044(7) -0.001(6) -0.024(5)
F5 0.207(18) 0.048(7) 0.29(3) 0.086(12) 0.21(2) 0.067(10)
F6 0.180(14) 0.049(6) 0.079(8) 0.019(6) 0.028(9) -0.031(7)
F7 0.096(5) 0.044(4) 0.059(4) 0.010(3) 0.007(3) -0.009(3)
F8 0.081(4) 0.041(3) 0.065(4) 0.002(3) 0.030(3) 0.005(3)
F9 0.102(5) 0.059(4) 0.064(4) 0.021(3) 0.048(4) 0.009(4)
F10 0.100(8) 0.211(19) 0.086(8) -0.092(10) 0.048(6) -0.077(10)
F11 0.170(13) 0.129(13) 0.085(8) 0.011(7) 0.007(8) -0.115(11)
F12 0.061(6) 0.081(9) 0.27(2) -0.097(12) -0.037(10) 0.019(6)
P1 0.0388(11) 0.0248(10) 0.0317(11) 0.0011(9) 0.0118(9) 0.0006(9)
P2 0.0417(12) 0.0256(11) 0.0362(11) -0.0030(9) 0.0162(9) -0.0040(9)
Fe1 0.0405(7) 0.0302(7) 0.0329(6) 0.0000(5) 0.0127(5) -0.0004(5)
Zr1 0.0415(5) 0.0249(4) 0.0336(4) -0.0002(3) 0.0150(3) -0.0004(3)
Zr2 0.0407(5) 0.0250(4) 0.0396(5) 0.0002(3) 0.0169(4) 0.0006(3)

loop_
_atom_type_symbol
_atom_type_description
_atom_type_scat_dispersion_real
_atom_type_scat_dispersion_imag
_atom_type_scat_source
C C 0.0033 0.0016 'International Tables Vol C Tables 4.2.6.8 and 6.1.1.4'
H H 0.0000 0.0000 'International Tables Vol C Tables 4.2.6.8 and 6.1.1.4'
N N 0.0061 0.0033 'International Tables Vol C Tables 4.2.6.8 and 6.1.1.4'
F F 0.0171 0.0103 'International Tables Vol C Tables 4.2.6.8 and 6.1.1.4'
P P 0.1023 0.0942 'International Tables Vol C Tables 4.2.6.8 and 6.1.1.4'
Fe Fe 0.3463 0.8444 'International Tables Vol C Tables 4.2.6.8 and 6.1.1.4'
Zr Zr -2.9673 0.5597 'International Tables Vol C Tables 4.2.6.8 and 6.1.1.4'

loop_
_geom_angle_atom_site_label_1
_geom_angle_atom_site_label_2
_geom_angle_atom_site_label_3
_geom_angle
C2 C1 C5 106.0(7)
C2 C1 P1 127.8(6)
C5 C1 P1 126.2(7)
C2 C1 Fe1 69.4(5)
C5 C1 Fe1 69.6(5)
P1 C1 Fe1 124.4(4)
C1 C2 C3 110.0(8)
C1 C2 Fe1 69.7(5)
C3 C2 Fe1 70.3(5)
C1 C2 H2A 125.0
C3 C2 H2A 125.0
Fe1 C2 H2A 126.6
C4 C3 C2 106.4(8)
C4 C3 Fe1 70.7(5)
C2 C3 Fe1 68.9(5)
C4 C3 H3A 126.8
C2 C3 H3A 126.8
Fe1 C3 H3A 125.2
C5 C4 C3 109.7(8)
C5 C4 Fe1 69.1(5)
C3 C4 Fe1 69.2(5)
C5 C4 H4A 125.2
C3 C4 H4A 125.2
Fe1 C4 H4A 128.1
C4 C5 C1 107.8(8)
C4 C5 Fe1 70.8(5)
C1 C5 Fe1 68.9(5)
C4 C5 H5A 126.1
C1 C5 H5A 126.1
Fe1 C5 H5A 125.8
C10 C6 C7 106.7(8)
C10 C6 P2 126.6(7)
C7 C6 P2 126.6(6)
C10 C6 Fe1 69.6(5)
C7 C6 Fe1 69.0(5)
P2 C6 Fe1 123.4(4)
C8 C7 C6 109.4(8)
C8 C7 Fe1 71.0(5)
C6 C7 Fe1 69.6(5)
C8 C7 H7A 125.3
C6 C7 H7A 125.3
Fe1 C7 H7A 125.7
C7 C8 C9 106.4(8)
C7 C8 Fe1 68.4(5)
C9 C8 Fe1 69.5(5)
C7 C8 H8A 126.8
C9 C8 H8A 126.8
Fe1 C8 H8A 126.9
C10 C9 C8 108.9(8)
C10 C9 Fe1 69.0(5)
C8 C9 Fe1 69.8(5)
C10 C9 H9A 125.6
C8 C9 H9A 125.6
Fe1 C9 H9A 127.3
C9 C10 C6 108.6(8)
C9 C10 Fe1 70.6(6)
C6 C10 Fe1 69.6(5)
C9 C10 H10A 125.7
C6 C10 H10A 125.7
Fe1 C10 H10A 125.7
C16 C11 C12 118.6(8)
C16 C11 P1 122.9(7)
C12 C11 P1 118.5(6)
C13 C12 C11 120.0(9)
C13 C12 H12A 120.0
C11 C12 H12A 120.0
C12 C13 C14 122.5(9)
C12 C13 C17 118.0(9)
C14 C13 C17 119.5(9)
C15 C14 C13 116.9(9)
C15 C14 H14A 121.6
C13 C14 H14A 121.6
C14 C15 C16 121.3(9)
C14 C15 C18 119.9(9)
C16 C15 C18 118.8(9)
C11 C16 C15 120.7(8)
C11 C16 H16A 119.6
C15 C16 H16A 119.6
F2 C17 F1 106.2(9)
F2 C17 F3 105.9(7)
F1 C17 F3 106.5(9)
F2 C17 C13 113.0(8)
F1 C17 C13 111.6(7)
F3 C17 C13 113.1(9)
F15 C18 F14 109(2)
F5 C18 F4 114.5(14)
F5 C18 F6 101.5(15)
F4 C18 F6 97.8(11)
F15 C18 F13 106.8(19)
F14 C18 F13 107.8(18)
F15 C18 C15 114.1(16)
F5 C18 C15 116.5(10)
F14 C18 C15 113.1(14)
F4 C18 C15 112.7(10)
F6 C18 C15 111.5(9)
F13 C18 C15 105.3(13)
C24 C19 C20 117.0(8)
C24 C19 P2 126.1(7)
C20 C19 P2 116.9(7)
C21 C20 C19 122.5(9)
C21 C20 H20A 118.7
C19 C20 H20A 118.7
C20 C21 C22 119.3(9)
C20 C21 C25 121.6(9)
C22 C21 C25 119.0(9)
C21 C22 C23 119.8(9)
C21 C22 H22A 120.1
C23 C22 H22A 120.1
C24 C23 C22 119.6(9)
C24 C23 C26 120.0(10)
C22 C23 C26 120.5(9)
C23 C24 C19 121.8(9)
C23 C24 H24A 119.1
C19 C24 H24A 119.1
F7 C25 F9 107.4(9)
F7 C25 F8 106.9(9)
F9 C25 F8 105.9(8)
F7 C25 C21 112.5(8)
F9 C25 C21 111.7(9)
F8 C25 C21 112.1(8)
F17 C26 F18 104(3)
F12 C26 F10 106.7(14)
F12 C26 F11 104.1(13)
F10 C26 F11 102.9(12)
F17 C26 F16 106(3)
F18 C26 F16 106(3)
F17 C26 C23 118(2)
F18 C26 C23 112(2)
F12 C26 C23 115.0(10)
F10 C26 C23 113.7(9)
F11 C26 C23 113.2(10)
F16 C26 C23 111.5(18)
N1 C27 H27A 109.5
N1 C27 H27B 109.5
H27A C27 H27B 109.5
N1 C27 H27C 109.5
H27A C27 H27C 109.5
H27B C27 H27C 109.5
N1 C28 H28A 109.5
N1 C28 H28B 109.5
H28A C28 H28B 109.5
N1 C28 H28C 109.5
H28A C28 H28C 109.5
H28B C28 H28C 109.5
N2 C29 H29A 109.5
N2 C29 H29B 109.5
H29A C29 H29B 109.5
N2 C29 H29C 109.5
H29A C29 H29C 109.5
H29B C29 H29C 109.5
N2 C30 H30A 109.5
N2 C30 H30B 109.5
H30A C30 H30B 109.5
N2 C30 H30C 109.5
H30A C30 H30C 109.5
H30B C30 H30C 109.5
N3 C31 H31A 109.5
N3 C31 H31B 109.5
H31A C31 H31B 109.5
N3 C31 H31C 109.5
H31A C31 H31C 109.5
H31B C31 H31C 109.5
N3 C32 H32A 109.5
N3 C32 H32B 109.5
H32A C32 H32B 109.5
N3 C32 H32C 109.5
H32A C32 H32C 109.5
H32B C32 H32C 109.5
N4 C33 H33A 109.5
N4 C33 H33B 109.5
H33A C33 H33B 109.5
N4 C33 H33C 109.5
H33A C33 H33C 109.5
H33B C33 H33C 109.5
N4 C34 H34A 109.5
N4 C34 H34B 109.5
H34A C34 H34B 109.5
N4 C34 H34C 109.5
H34A C34 H34C 109.5
H34B C34 H34C 109.5
N5 C35 H35A 109.5
N5 C35 H35B 109.5
H35A C35 H35B 109.5
N5 C35 H35C 109.5
H35A C35 H35C 109.5
H35B C35 H35C 109.5
N5 C36 H36A 109.5
N5 C36 H36B 109.5
H36A C36 H36B 109.5
N5 C36 H36C 109.5
H36A C36 H36C 109.5
H36B C36 H36C 109.5
N6 C37 Zr2 44.1(4)
N6 C37 H37A 109.5
Zr2 C37 H37A 124.2
N6 C37 H37B 109.5
Zr2 C37 H37B 125.0
H37A C37 H37B 109.5
N6 C37 H37C 109.5
Zr2 C37 H37C 65.3
H37A C37 H37C 109.5
H37B C37 H37C 109.5
N6 C38 H38A 109.5
N6 C38 H38B 109.5
H38A C38 H38B 109.5
N6 C38 H38C 109.5
H38A C38 H38C 109.5
H38B C38 H38C 109.5
C28 N1 C27 110.2(7)
C28 N1 Zr1 129.3(6)
C27 N1 Zr1 120.5(6)
C30 N2 C29 110.2(8)
C30 N2 Zr1 117.5(6)
C29 N2 Zr1 132.0(6)
C32 N3 C31 108.4(7)
C32 N3 Zr1 129.0(6)
C31 N3 Zr1 122.6(6)
C34 N4 C33 111.4(7)
C34 N4 Zr2 126.3(6)
C33 N4 Zr2 122.2(6)
C35 N5 C36 110.4(8)
C35 N5 Zr2 132.7(7)
C36 N5 Zr2 115.2(6)
C38 N6 C37 108.9(7)
C38 N6 Zr2 144.9(6)
C37 N6 Zr2 106.2(6)
C1 P1 C11 101.3(4)
C1 P1 Zr1 110.7(3)
C11 P1 Zr1 117.3(3)
C1 P1 Zr2 107.7(3)
C11 P1 Zr2 114.7(3)
Zr1 P1 Zr2 104.87(7)
C6 P2 C19 103.7(4)
C6 P2 Zr1 113.7(3)
C19 P2 Zr1 111.8(3)
C6 P2 Zr2 105.1(3)
C19 P2 Zr2 118.9(3)
Zr1 P2 Zr2 103.82(7)
C7 Fe1 C2 106.7(4)
C7 Fe1 C1 122.2(3)
C2 Fe1 C1 40.8(3)
C7 Fe1 C6 41.4(3)
C2 Fe1 C6 120.8(3)
C1 Fe1 C6 105.4(3)
C7 Fe1 C10 68.7(4)
C2 Fe1 C10 157.0(4)
C1 Fe1 C10 121.2(4)
C6 Fe1 C10 40.8(3)
C7 Fe1 C5 160.3(3)
C2 Fe1 C5 68.3(4)
C1 Fe1 C5 41.6(3)
C6 Fe1 C5 123.4(3)
C10 Fe1 C5 108.0(4)
C7 Fe1 C3 120.9(4)
C2 Fe1 C3 40.8(3)
C1 Fe1 C3 69.5(4)
C6 Fe1 C3 156.8(4)
C10 Fe1 C3 161.0(4)
C5 Fe1 C3 68.6(4)
C7 Fe1 C9 68.0(4)
C2 Fe1 C9 160.6(4)
C1 Fe1 C9 157.9(4)
C6 Fe1 C9 68.5(4)
C10 Fe1 C9 40.5(4)
C5 Fe1 C9 122.9(3)
C3 Fe1 C9 124.5(4)
C7 Fe1 C8 40.6(3)
C2 Fe1 C8 123.2(4)
C1 Fe1 C8 159.0(3)
C6 Fe1 C8 69.4(4)
C10 Fe1 C8 68.9(4)
C5 Fe1 C8 158.0(3)
C3 Fe1 C8 106.9(4)
C9 Fe1 C8 40.7(4)
C7 Fe1 C4 157.3(4)
C2 Fe1 C4 67.2(4)
C1 Fe1 C4 68.5(3)
C6 Fe1 C4 160.8(4)
C10 Fe1 C4 125.5(4)
C5 Fe1 C4 40.1(3)
C3 Fe1 C4 40.1(3)
C9 Fe1 C4 110.0(4)
C8 Fe1 C4 122.9(4)
N2 Zr1 N1 110.4(3)
N2 Zr1 N3 102.7(3)
N1 Zr1 N3 100.2(3)
N2 Zr1 P1 94.4(2)
N1 Zr1 P1 94.4(2)
N3 Zr1 P1 151.9(2)
N2 Zr1 P2 119.3(2)
N1 Zr1 P2 126.7(2)
N3 Zr1 P2 87.2(2)
P1 Zr1 P2 64.96(6)
N6 Zr2 N5 107.2(3)
N6 Zr2 N4 99.8(3)
N5 Zr2 N4 111.6(3)
N6 Zr2 C37 29.7(3)
N5 Zr2 C37 88.3(3)
N4 Zr2 C37 86.1(3)
N6 Zr2 P1 145.8(2)
N5 Zr2 P1 97.0(2)
N4 Zr2 P1 93.1(2)
C37 Zr2 P1 174.6(2)
N6 Zr2 P2 84.6(2)
N5 Zr2 P2 108.9(2)
N4 Zr2 P2 135.6(2)
C37 Zr2 P2 112.7(2)
P1 Zr2 P2 64.50(6)

loop_
_geom_bond_atom_site_label_1
_geom_bond_atom_site_label_2
_geom_bond_distance
C1 C2 1.422(12)
C1 C5 1.451(11)
C1 P1 1.807(9)
C1 Fe1 2.039(9)
C2 C3 1.425(12)
C2 Fe1 2.035(8)
C2 H2A 0.9500
C3 C4 1.414(13)
C3 Fe1 2.053(10)
C3 H3A 0.9500
C4 C5 1.411(12)
C4 Fe1 2.071(9)
C4 H4A 0.9500
C5 Fe1 2.048(8)
C5 H5A 0.9500
C6 C10 1.426(12)
C6 C7 1.443(12)
C6 P2 1.818(9)
C6 Fe1 2.043(9)
C7 C8 1.425(12)
C7 Fe1 2.035(9)
C7 H7A 0.9500
C8 C9 1.439(13)
C8 Fe1 2.069(9)
C8 H8A 0.9500
C9 C10 1.421(14)
C9 Fe1 2.065(9)
C9 H9A 0.9500
C10 Fe1 2.044(10)
C10 H10A 0.9500
C11 C16 1.371(12)
C11 C12 1.406(12)
C11 P1 1.838(9)
C12 C13 1.370(12)
C12 H12A 0.9500
C13 C14 1.393(13)
C13 C17 1.511(13)
C14 C15 1.389(13)
C14 H14A 0.9500
C15 C16 1.401(12)
C15 C18 1.502(14)
C16 H16A 0.9500
C17 F2 1.325(11)
C17 F1 1.335(11)
C17 F3 1.339(12)
C18 F15 1.21(3)
C18 F5 1.232(15)
C18 F14 1.22(2)
C18 F4 1.320(14)
C18 F6 1.399(16)
C18 F13 1.42(3)
C19 C24 1.389(12)
C19 C20 1.392(12)
C19 P2 1.815(9)
C20 C21 1.377(13)
C20 H20A 0.9500
C21 C22 1.384(13)
C21 C25 1.495(14)
C22 C23 1.392(14)
C22 H22A 0.9500
C23 C24 1.386(13)
C23 C26 1.485(14)
C24 H24A 0.9500
C25 F7 1.326(12)
C25 F9 1.332(11)
C25 F8 1.344(12)
C26 F17 1.25(5)
C26 F18 1.23(4)
C26 F12 1.262(15)
C26 F10 1.283(14)
C26 F11 1.329(14)
C26 F16 1.32(4)
C27 N1 1.460(11)
C27 H27A 0.9800
C27 H27B 0.9800
C27 H27C 0.9800
C28 N1 1.456(11)
C28 H28A 0.9800
C28 H28B 0.9800
C28 H28C 0.9800
C29 N2 1.467(11)
C29 H29A 0.9800
C29 H29B 0.9800
C29 H29C 0.9800
C30 N2 1.418(12)
C30 H30A 0.9800
C30 H30B 0.9800
C30 H30C 0.9800
C31 N3 1.466(11)
C31 H31A 0.9800
C31 H31B 0.9800
C31 H31C 0.9800
C32 N3 1.469(12)
C32 H32A 0.9800
C32 H32B 0.9800
C32 H32C 0.9800
C33 N4 1.471(12)
C33 H33A 0.9800
C33 H33B 0.9800
C33 H33C 0.9800
C34 N4 1.456(11)
C34 H34A 0.9800
C34 H34B 0.9800
C34 H34C 0.9800
C35 N5 1.435(12)
C35 H35A 0.9800
C35 H35B 0.9800
C35 H35C 0.9800
C36 N5 1.471(12)
C36 H36A 0.9800
C36 H36B 0.9800
C36 H36C 0.9800
C37 N6 1.453(11)
C37 Zr2 2.817(9)
C37 H37A 0.9800
C37 H37B 0.9800
C37 H37C 0.9800
C38 N6 1.446(12)
C38 H38A 0.9800
C38 H38B 0.9800
C38 H38C 0.9800
N1 Zr1 2.055(7)
N2 Zr1 2.014(7)
N3 Zr1 2.062(7)
N4 Zr2 2.057(7)
N5 Zr2 2.047(8)
N6 Zr2 2.042(7)
P1 Zr1 2.819(2)
P1 Zr2 2.823(2)
P2 Zr1 2.825(2)
P2 Zr2 2.857(2)
